data_2235392
loop_
_publ_author_name
'Xia, Chun-nian'
'Zhou, Yu'
'Chen, You-bao'
'Zhong, Guang-xiang'

_publ_section_title
;
 3-Diethylcarbamoyl-2',4'-difluorobiphenyl-4-yl
 2,6-dichloro-5-fluoropyridine-3-carboxylate
;
_journal_coeditor_code CV5305
_journal_issue 7
_journal_name_full 'Acta Crystallographica Section E'
_journal_page_first o2047
_journal_paper_doi 10.1107/S1600536812025354
_journal_volume 68
_journal_year 2012
_chemical_formula_iupac 'C23 H17 Cl2 F3 N2 O3'
_chemical_formula_moiety 'C23 H17 Cl2 F3 N2 O3'
_chemical_formula_sum 'C23 H17 Cl2 F3 N2 O3'
_chemical_formula_weight 497.29
_chemical_name_systematic
;
3-Diethylcarbamoyl-2',4'-difluorobiphenyl-4-yl
2,6-dichloro-5-fluoropyridine-3-carboxylate
;
_space_group_IT_number 2
_symmetry_cell_setting triclinic
_symmetry_space_group_name_Hall '-P 1'
_symmetry_space_group_name_H-M 'P -1'
_atom_sites_solution_hydrogens geom
_atom_sites_solution_primary direct
_atom_sites_solution_secondary difmap
_audit_creation_method SHELXL-97
_cell_angle_alpha 96.8380(10)
_cell_angle_beta 109.2130(10)
_cell_angle_gamma 116.017(3)
_cell_formula_units_Z 2
_cell_length_a 10.635(3)
_cell_length_b 10.888(3)
_cell_length_c 11.310(3)
_cell_measurement_reflns_used 3183
_cell_measurement_temperature 153(2)
_cell_measurement_theta_max 27.48
_cell_measurement_theta_min 3.23
_cell_volume 1056.5(5)
_computing_cell_refinement 'CrystalClear (Rigaku/MSC, 2008)'
_computing_data_collection 'CrystalClear (Rigaku/MSC, 2008)'
_computing_data_reduction 'CrystalClear (Rigaku/MSC, 2008)'
_computing_molecular_graphics 'SHELXTL  (Sheldrick, 2008)'
_computing_publication_material 'publCIF (Westrip, 2010) and PLATON (Spek, 2009)'
_computing_structure_refinement 'SHELXL-97 (Sheldrick, 2008)'
_computing_structure_solution 'SHELXS-97 (Sheldrick, 2008)'
_diffrn_ambient_temperature 153(2)
_diffrn_detector_area_resol_mean 28.5714
_diffrn_measured_fraction_theta_full 0.981
_diffrn_measured_fraction_theta_max 0.981
_diffrn_measurement_device_type 'Rigaku AFC10/Saturn724+'
_diffrn_measurement_method 'phi and omega scans'
_diffrn_radiation_monochromator graphite
_diffrn_radiation_source 'Rotating Anode'
_diffrn_radiation_type MoK\a
_diffrn_radiation_wavelength 0.71073
_diffrn_reflns_av_R_equivalents 0.0205
_diffrn_reflns_av_sigmaI/netI 0.0296
_diffrn_reflns_limit_h_max 13
_diffrn_reflns_limit_h_min -13
_diffrn_reflns_limit_k_max 9
_diffrn_reflns_limit_k_min -14
_diffrn_reflns_limit_l_max 14
_diffrn_reflns_limit_l_min -14
_diffrn_reflns_number 10358
_diffrn_reflns_theta_full 27.49
_diffrn_reflns_theta_max 27.49
_diffrn_reflns_theta_min 3.23
_diffrn_standards_decay_% 0
_diffrn_standards_interval_count 0
_diffrn_standards_interval_time 0
_diffrn_standards_number 0
_exptl_absorpt_coefficient_mu 0.364
_exptl_absorpt_correction_T_max 0.8663
_exptl_absorpt_correction_T_min 0.8484
_exptl_absorpt_correction_type multi-scan
_exptl_absorpt_process_details '(SADABS; Sheldrick, 1996)'
_exptl_crystal_colour colourless
_exptl_crystal_density_diffrn 1.563
_exptl_crystal_density_method 'not measured'
_exptl_crystal_description block
_exptl_crystal_F_000 508
_exptl_crystal_size_max 0.47
_exptl_crystal_size_mid 0.45
_exptl_crystal_size_min 0.41
_refine_diff_density_max 0.484
_refine_diff_density_min -0.258
_refine_ls_extinction_method none
_refine_ls_goodness_of_fit_ref 0.999
_refine_ls_hydrogen_treatment constr
_refine_ls_matrix_type full
_refine_ls_number_parameters 300
_refine_ls_number_reflns 4752
_refine_ls_number_restraints 0
_refine_ls_restrained_S_all 0.999
_refine_ls_R_factor_all 0.0444
_refine_ls_R_factor_gt 0.0342
_refine_ls_shift/su_max 0.001
_refine_ls_shift/su_mean 0.000
_refine_ls_structure_factor_coef Fsqd
_refine_ls_weighting_details 'calc w=1/[\s^2^(Fo^2^)+(0.0339P)^2^+0.5630P] where P=(Fo^2^+2Fc^2^)/3'
_refine_ls_weighting_scheme calc
_refine_ls_wR_factor_gt 0.0773
_refine_ls_wR_factor_ref 0.0816
_reflns_number_gt 3984
_reflns_number_total 4752
_reflns_threshold_expression >2sigma(I)
_cod_data_source_file cv5305.cif
_cod_data_source_block I
_cod_database_code 2235392
_cod_database_fobs_code 2235392

loop_
_symmetry_equiv_pos_as_xyz
'x, y, z'
'-x, -y, -z'

loop_
_atom_site_type_symbol
_atom_site_label
_atom_site_fract_x
_atom_site_fract_y
_atom_site_fract_z
_atom_site_U_iso_or_equiv
_atom_site_adp_type
_atom_site_calc_flag
_atom_site_refinement_flags
_atom_site_occupancy
_atom_site_symmetry_multiplicity
Cl Cl1 1.02347(5) 0.66238(5) 0.52667(4) 0.03025(12) Uani d . 1 1
Cl Cl2 1.55188(5) 1.10870(5) 0.83855(4) 0.03247(12) Uani d . 1 1
F F1 0.21518(11) 0.21751(10) 0.77572(10) 0.0272(2) Uani d . 1 1
F F2 -0.13376(10) 0.31772(11) 0.86694(10) 0.0277(2) Uani d . 1 1
F F3 1.40442(12) 1.12878(12) 1.01131(10) 0.0387(3) Uani d . 1 1
O O1 0.86955(11) 0.70469(12) 0.83236(10) 0.0182(2) Uani d . 1 1
O O2 0.79299(12) 0.66272(12) 0.61291(10) 0.0207(2) Uani d . 1 1
O O3 0.80388(12) 0.93820(11) 0.80944(11) 0.0211(2) Uani d . 1 1
N N1 1.27582(15) 0.88489(14) 0.69998(13) 0.0203(3) Uani d . 1 1
N N2 0.61806(14) 0.82558(13) 0.59926(12) 0.0164(3) Uani d . 1 1
C C1 0.17396(17) 0.31502(16) 0.80292(15) 0.0170(3) Uani d . 1 1
C C2 0.03987(17) 0.26486(17) 0.82120(15) 0.0195(3) Uani d . 1 1
H H2 -0.0188 0.1676 0.8171 0.023 Uiso calc R 1 1
C C3 -0.00431(17) 0.36277(18) 0.84561(15) 0.0195(3) Uani d . 1 1
C C4 0.07763(17) 0.50429(17) 0.85192(15) 0.0197(3) Uani d . 1 1
H H4 0.0426 0.5687 0.8672 0.024 Uiso calc R 1 1
C C5 0.21328(17) 0.55015(17) 0.83529(14) 0.0176(3) Uani d . 1 1
H H5 0.2719 0.6480 0.8408 0.021 Uiso calc R 1 1
C C6 0.26640(16) 0.45728(16) 0.81069(14) 0.0148(3) Uani d . 1 1
C C7 0.41797(16) 0.51242(15) 0.80320(13) 0.0144(3) Uani d . 1 1
C C8 0.51496(17) 0.45898(16) 0.85426(14) 0.0161(3) Uani d . 1 1
H H8 0.4797 0.3794 0.8864 0.019 Uiso calc R 1 1
C C9 0.66232(17) 0.52086(16) 0.85858(14) 0.0165(3) Uani d . 1 1
H H9 0.7268 0.4825 0.8915 0.020 Uiso calc R 1 1
C C10 0.71436(16) 0.63841(16) 0.81465(14) 0.0154(3) Uani d . 1 1
C C11 0.62084(16) 0.69371(15) 0.76086(14) 0.0146(3) Uani d . 1 1
C C12 0.47150(16) 0.62775(16) 0.75432(14) 0.0150(3) Uani d . 1 1
H H12 0.4048 0.6622 0.7157 0.018 Uiso calc R 1 1
C C13 0.89366(17) 0.71843(16) 0.72222(15) 0.0160(3) Uani d . 1 1
C C14 1.06198(17) 0.81361(16) 0.75919(15) 0.0157(3) Uani d . 1 1
C C15 1.12842(17) 0.79897(16) 0.67455(15) 0.0175(3) Uani d . 1 1
C C16 1.36315(17) 0.99312(17) 0.81058(16) 0.0207(3) Uani d . 1 1
C C17 1.30851(18) 1.01633(17) 0.90099(16) 0.0231(3) Uani d . 1 1
C C18 1.15754(18) 0.92607(17) 0.87740(16) 0.0204(3) Uani d . 1 1
H H18 1.1194 0.9399 0.9398 0.024 Uiso calc R 1 1
C C19 0.68695(16) 0.82890(15) 0.72380(14) 0.0148(3) Uani d . 1 1
C C20 0.49642(17) 0.69441(16) 0.48941(14) 0.0173(3) Uani d . 1 1
H H20A 0.4784 0.6097 0.5207 0.021 Uiso calc R 1 1
H H20B 0.5316 0.6862 0.4195 0.021 Uiso calc R 1 1
C C21 0.34556(19) 0.69431(19) 0.43204(17) 0.0252(4) Uani d . 1 1
H H21A 0.3094 0.7008 0.5006 0.038 Uiso calc R 1 1
H H21B 0.2675 0.6052 0.3594 0.038 Uiso calc R 1 1
H H21C 0.3624 0.7769 0.3992 0.038 Uiso calc R 1 1
C C22 0.69372(18) 0.95545(17) 0.56353(16) 0.0220(3) Uani d . 1 1
H H22A 0.7312 1.0415 0.6357 0.026 Uiso calc R 1 1
H H22B 0.6174 0.9539 0.4835 0.026 Uiso calc R 1 1
C C23 0.8299(2) 0.96539(19) 0.53800(18) 0.0288(4) Uani d . 1 1
H H23A 0.9051 0.9660 0.6169 0.043 Uiso calc R 1 1
H H23B 0.8794 1.0541 0.5168 0.043 Uiso calc R 1 1
H H23C 0.7923 0.8824 0.4640 0.043 Uiso calc R 1 1

loop_
_atom_site_aniso_label
_atom_site_aniso_U_11
_atom_site_aniso_U_22
_atom_site_aniso_U_33
_atom_site_aniso_U_12
_atom_site_aniso_U_13
_atom_site_aniso_U_23
Cl1 0.0241(2) 0.0259(2) 0.0298(2) 0.00427(17) 0.01557(17) -0.00399(17)
Cl2 0.01363(19) 0.0355(2) 0.0353(2) 0.00161(17) 0.01171(17) 0.00979(19)
F1 0.0238(5) 0.0163(5) 0.0400(6) 0.0075(4) 0.0168(5) 0.0064(4)
F2 0.0139(5) 0.0356(6) 0.0319(5) 0.0079(4) 0.0141(4) 0.0120(4)
F3 0.0237(5) 0.0331(6) 0.0292(6) -0.0039(5) 0.0099(5) -0.0086(5)
O1 0.0106(5) 0.0242(6) 0.0184(5) 0.0064(4) 0.0071(4) 0.0093(4)
O2 0.0155(5) 0.0233(6) 0.0194(5) 0.0079(5) 0.0071(4) 0.0040(4)
O3 0.0162(5) 0.0171(5) 0.0195(5) 0.0016(4) 0.0057(4) 0.0052(4)
N1 0.0166(6) 0.0224(7) 0.0238(7) 0.0089(6) 0.0113(5) 0.0093(5)
N2 0.0156(6) 0.0136(6) 0.0177(6) 0.0057(5) 0.0066(5) 0.0064(5)
C1 0.0158(7) 0.0162(7) 0.0175(7) 0.0073(6) 0.0068(6) 0.0049(6)
C2 0.0141(7) 0.0170(7) 0.0178(7) 0.0010(6) 0.0059(6) 0.0054(6)
C3 0.0097(7) 0.0278(8) 0.0165(7) 0.0055(6) 0.0057(6) 0.0080(6)
C4 0.0152(7) 0.0252(8) 0.0211(7) 0.0118(7) 0.0076(6) 0.0095(6)
C5 0.0145(7) 0.0184(7) 0.0181(7) 0.0066(6) 0.0062(6) 0.0087(6)
C6 0.0115(7) 0.0166(7) 0.0120(6) 0.0041(6) 0.0040(5) 0.0054(5)
C7 0.0115(7) 0.0148(7) 0.0121(6) 0.0035(6) 0.0045(5) 0.0034(5)
C8 0.0162(7) 0.0148(7) 0.0144(7) 0.0050(6) 0.0067(6) 0.0066(5)
C9 0.0151(7) 0.0192(7) 0.0157(7) 0.0092(6) 0.0061(6) 0.0066(6)
C10 0.0101(6) 0.0176(7) 0.0144(7) 0.0038(6) 0.0057(5) 0.0046(6)
C11 0.0142(7) 0.0137(7) 0.0134(6) 0.0047(6) 0.0065(5) 0.0042(5)
C12 0.0136(7) 0.0158(7) 0.0142(7) 0.0067(6) 0.0053(5) 0.0053(5)
C13 0.0159(7) 0.0146(7) 0.0205(7) 0.0085(6) 0.0092(6) 0.0075(6)
C14 0.0137(7) 0.0160(7) 0.0200(7) 0.0079(6) 0.0085(6) 0.0088(6)
C15 0.0178(7) 0.0166(7) 0.0193(7) 0.0087(6) 0.0092(6) 0.0065(6)
C16 0.0134(7) 0.0222(8) 0.0257(8) 0.0067(6) 0.0095(6) 0.0113(6)
C17 0.0179(8) 0.0198(8) 0.0208(8) 0.0034(6) 0.0065(6) 0.0018(6)
C18 0.0187(8) 0.0227(8) 0.0207(7) 0.0091(7) 0.0115(6) 0.0072(6)
C19 0.0124(7) 0.0150(7) 0.0184(7) 0.0065(6) 0.0086(6) 0.0061(6)
C20 0.0174(7) 0.0163(7) 0.0154(7) 0.0071(6) 0.0061(6) 0.0045(6)
C21 0.0187(8) 0.0245(8) 0.0250(8) 0.0097(7) 0.0037(7) 0.0054(7)
C22 0.0215(8) 0.0173(8) 0.0229(8) 0.0067(7) 0.0077(6) 0.0109(6)
C23 0.0278(9) 0.0266(9) 0.0302(9) 0.0072(7) 0.0178(8) 0.0141(7)

loop_
_atom_type_symbol
_atom_type_description
_atom_type_scat_dispersion_real
_atom_type_scat_dispersion_imag
_atom_type_scat_source
C C 0.0033 0.0016 'International Tables Vol C Tables 4.2.6.8 and 6.1.1.4'
H H 0.0000 0.0000 'International Tables Vol C Tables 4.2.6.8 and 6.1.1.4'
N N 0.0061 0.0033 'International Tables Vol C Tables 4.2.6.8 and 6.1.1.4'
O O 0.0106 0.0060 'International Tables Vol C Tables 4.2.6.8 and 6.1.1.4'
F F 0.0171 0.0103 'International Tables Vol C Tables 4.2.6.8 and 6.1.1.4'
Cl Cl 0.1484 0.1585 'International Tables Vol C Tables 4.2.6.8 and 6.1.1.4'

loop_
_geom_angle_atom_site_label_1
_geom_angle_atom_site_label_2
_geom_angle_atom_site_label_3
_geom_angle
C13 O1 C10 116.40(11)
C16 N1 C15 117.65(13)
C19 N2 C20 124.77(13)
C19 N2 C22 117.30(12)
C20 N2 C22 116.24(12)
F1 C1 C2 116.52(13)
F1 C1 C6 119.33(13)
C2 C1 C6 124.15(15)
C3 C2 C1 116.65(14)
C3 C2 H2 121.7
C1 C2 H2 121.7
F2 C3 C2 118.14(14)
F2 C3 C4 118.66(15)
C2 C3 C4 123.19(14)
C3 C4 C5 117.96(15)
C3 C4 H4 121.0
C5 C4 H4 121.0
C4 C5 C6 122.29(14)
C4 C5 H5 118.9
C6 C5 H5 118.9
C1 C6 C5 115.73(14)
C1 C6 C7 123.36(14)
C5 C6 C7 120.78(13)
C8 C7 C12 118.48(13)
C8 C7 C6 121.26(13)
C12 C7 C6 120.05(13)
C9 C8 C7 120.72(14)
C9 C8 H8 119.6
C7 C8 H8 119.6
C10 C9 C8 119.46(14)
C10 C9 H9 120.3
C8 C9 H9 120.3
C9 C10 C11 121.79(13)
C9 C10 O1 116.95(13)
C11 C10 O1 121.19(13)
C10 C11 C12 117.89(13)
C10 C11 C19 119.70(13)
C12 C11 C19 122.16(13)
C7 C12 C11 121.57(14)
C7 C12 H12 119.2
C11 C12 H12 119.2
O2 C13 O1 124.03(14)
O2 C13 C14 125.75(14)
O1 C13 C14 110.21(12)
C18 C14 C15 117.25(14)
C18 C14 C13 120.94(13)
C15 C14 C13 121.72(14)
N1 C15 C14 124.14(14)
N1 C15 Cl1 114.07(11)
C14 C15 Cl1 121.77(12)
N1 C16 C17 122.56(14)
N1 C16 Cl2 117.10(12)
C17 C16 Cl2 120.33(13)
F3 C17 C18 120.62(15)
F3 C17 C16 119.09(14)
C18 C17 C16 120.29(15)
C17 C18 C14 118.05(14)
C17 C18 H18 121.0
C14 C18 H18 121.0
O3 C19 N2 122.80(14)
O3 C19 C11 118.38(13)
N2 C19 C11 118.82(13)
N2 C20 C21 111.98(13)
N2 C20 H20A 109.2
C21 C20 H20A 109.2
N2 C20 H20B 109.2
C21 C20 H20B 109.2
H20A C20 H20B 107.9
C20 C21 H21A 109.5
C20 C21 H21B 109.5
H21A C21 H21B 109.5
C20 C21 H21C 109.5
H21A C21 H21C 109.5
H21B C21 H21C 109.5
N2 C22 C23 111.44(14)
N2 C22 H22A 109.3
C23 C22 H22A 109.3
N2 C22 H22B 109.3
C23 C22 H22B 109.3
H22A C22 H22B 108.0
C22 C23 H23A 109.5
C22 C23 H23B 109.5
H23A C23 H23B 109.5
C22 C23 H23C 109.5
H23A C23 H23C 109.5
H23B C23 H23C 109.5

loop_
_geom_bond_atom_site_label_1
_geom_bond_atom_site_label_2
_geom_bond_distance
Cl1 C15 1.7255(16)
Cl2 C16 1.7274(16)
F1 C1 1.3540(18)
F2 C3 1.3596(17)
F3 C17 1.3413(18)
O1 C13 1.3641(18)
O1 C10 1.4101(17)
O2 C13 1.1929(18)
O3 C19 1.2391(18)
N1 C16 1.319(2)
N1 C15 1.330(2)
N2 C19 1.3444(19)
N2 C20 1.4682(19)
N2 C22 1.4704(19)
C1 C2 1.383(2)
C1 C6 1.396(2)
C2 C3 1.374(2)
C2 H2 0.9500
C3 C4 1.376(2)
C4 C5 1.391(2)
C4 H4 0.9500
C5 C6 1.399(2)
C5 H5 0.9500
C6 C7 1.490(2)
C7 C8 1.397(2)
C7 C12 1.397(2)
C8 C9 1.389(2)
C8 H8 0.9500
C9 C10 1.379(2)
C9 H9 0.9500
C10 C11 1.391(2)
C11 C12 1.398(2)
C11 C19 1.507(2)
C12 H12 0.9500
C13 C14 1.493(2)
C14 C18 1.394(2)
C14 C15 1.396(2)
C16 C17 1.380(2)
C17 C18 1.373(2)
C18 H18 0.9500
C20 C21 1.519(2)
C20 H20A 0.9900
C20 H20B 0.9900
C21 H21A 0.9800
C21 H21B 0.9800
C21 H21C 0.9800
C22 C23 1.529(2)
C22 H22A 0.9900
C22 H22B 0.9900
C23 H23A 0.9800
C23 H23B 0.9800
C23 H23C 0.9800

loop_
_geom_hbond_atom_site_label_D
_geom_hbond_atom_site_label_H
_geom_hbond_atom_site_label_A
_geom_hbond_site_symmetry_A
_geom_hbond_distance_DH
_geom_hbond_distance_HA
_geom_hbond_distance_DA
_geom_hbond_angle_DHA
_geom_hbond_publ_flag
C2 H2 O3 1_445 0.95 2.35 3.287(2) 170 yes

loop_
_geom_torsion_atom_site_label_1
_geom_torsion_atom_site_label_2
_geom_torsion_atom_site_label_3
_geom_torsion_atom_site_label_4
_geom_torsion
F1 C1 C2 C3 -178.45(13)
C6 C1 C2 C3 1.5(2)
C1 C2 C3 F2 -178.57(13)
C1 C2 C3 C4 0.2(2)
F2 C3 C4 C5 177.39(13)
C2 C3 C4 C5 -1.3(2)
C3 C4 C5 C6 1.0(2)
F1 C1 C6 C5 178.17(13)
C2 C1 C6 C5 -1.7(2)
F1 C1 C6 C7 -6.0(2)
C2 C1 C6 C7 174.07(14)
C4 C5 C6 C1 0.4(2)
C4 C5 C6 C7 -175.48(13)
C1 C6 C7 C8 -33.6(2)
C5 C6 C7 C8 142.01(15)
C1 C6 C7 C12 151.76(14)
C5 C6 C7 C12 -32.6(2)
C12 C7 C8 C9 1.2(2)
C6 C7 C8 C9 -173.54(13)
C7 C8 C9 C10 1.5(2)
C8 C9 C10 C11 -2.7(2)
C8 C9 C10 O1 174.41(12)
C13 O1 C10 C9 124.95(14)
C13 O1 C10 C11 -57.97(18)
C9 C10 C11 C12 1.1(2)
O1 C10 C11 C12 -175.89(13)
C9 C10 C11 C19 175.39(14)
O1 C10 C11 C19 -1.6(2)
C8 C7 C12 C11 -2.8(2)
C6 C7 C12 C11 171.97(13)
C10 C11 C12 C7 1.7(2)
C19 C11 C12 C7 -172.46(13)
C10 O1 C13 O2 -9.8(2)
C10 O1 C13 C14 169.47(12)
O2 C13 C14 C18 147.58(16)
O1 C13 C14 C18 -31.7(2)
O2 C13 C14 C15 -28.9(2)
O1 C13 C14 C15 151.77(14)
C16 N1 C15 C14 -2.1(2)
C16 N1 C15 Cl1 179.14(12)
C18 C14 C15 N1 0.1(2)
C13 C14 C15 N1 176.77(14)
C18 C14 C15 Cl1 178.85(12)
C13 C14 C15 Cl1 -4.5(2)
C15 N1 C16 C17 2.3(2)
C15 N1 C16 Cl2 -177.03(12)
N1 C16 C17 F3 179.96(15)
Cl2 C16 C17 F3 -0.7(2)
N1 C16 C17 C18 -0.6(3)
Cl2 C16 C17 C18 178.67(13)
F3 C17 C18 C14 178.05(15)
C16 C17 C18 C14 -1.3(3)
C15 C14 C18 C17 1.6(2)
C13 C14 C18 C17 -175.12(15)
C20 N2 C19 O3 169.20(14)
C22 N2 C19 O3 4.6(2)
C20 N2 C19 C11 -10.0(2)
C22 N2 C19 C11 -174.58(13)
C10 C11 C19 O3 -55.73(19)
C12 C11 C19 O3 118.36(16)
C10 C11 C19 N2 123.49(15)
C12 C11 C19 N2 -62.43(19)
C19 N2 C20 C21 117.76(16)
C22 N2 C20 C21 -77.50(17)
C19 N2 C22 C23 78.92(17)
C20 N2 C22 C23 -87.00(16)

loop_
_cod_related_entry_id
_cod_related_entry_database
_cod_related_entry_code
1 ChemSpider 30657853
